data_4114813
loop_
_publ_author_name
'F. Albert Cotton'
'Elizabeth A. Hillard'
'Carlos A. Murillo'

_publ_section_title
;
 The First Dirhodium Tetracarboxylate Molecule without Axial Ligation: New
 Insight into the Electronic Structures of Molecules with Importance in
 Catalysis and Other Reactions
;
_journal_name_full 'Journal of the American Chemical Society'
_journal_page_first 5658
_journal_page_last 5660
_journal_paper_doi 10.1021/ja025760j
_journal_volume 124
_journal_year 2002
_chemical_formula_moiety 'Rh2 (O2C16H23)4 (OC(CH3)2)2,0.90(OC(CH3)2)'
_chemical_formula_sum 'C72.67 H109.44 O10.9 Rh2'
_chemical_formula_weight 1363.32
_chemical_name_systematic
;
tetrakis(m^2-2,4,6-triisopropylbenzoato-O,O')dirhodium(II,II), acetone solvate
;
_space_group_IT_number 2
_symmetry_cell_setting triclinic
_symmetry_space_group_name_Hall '-P 1'
_symmetry_space_group_name_H-M 'P -1'
_atom_sites_solution_hydrogens geom
_atom_sites_solution_primary direct
_atom_sites_solution_secondary difmap
_audit_creation_method SHELXL-97
_cell_angle_alpha 65.4570(10)
_cell_angle_beta 78.709(2)
_cell_angle_gamma 87.445(2)
_cell_formula_units_Z 2
_cell_length_a 14.7760(12)
_cell_length_b 16.4290(14)
_cell_length_c 17.4638(15)
_cell_measurement_reflns_used 5061
_cell_measurement_temperature 213(2)
_cell_measurement_theta_max 27.4725
_cell_measurement_theta_min 2.395
_cell_volume 3778.5(6)
_computing_cell_refinement SAINT
_computing_data_collection SMART
_computing_data_reduction SAINT
_computing_molecular_graphics 'SHELXTL V.5 (Siemens, 1994)'
_computing_publication_material CIFTAB
_computing_structure_refinement 'SHELXL-97 (Sheldrick, 1997)'
_computing_structure_solution 'SHELXS-97 (Sheldrick, 1990)'
_diffrn_ambient_temperature 213(2)
_diffrn_measured_fraction_theta_full 0.987
_diffrn_measured_fraction_theta_max 0.987
_diffrn_measurement_device_type 'Bruker SMART area detector'
_diffrn_measurement_method '/w scans'
_diffrn_radiation_monochromator graphite
_diffrn_radiation_source 'normal-focus sealed tube'
_diffrn_radiation_type MoK\a
_diffrn_radiation_wavelength 0.71073
_diffrn_reflns_av_R_equivalents 0.0183
_diffrn_reflns_av_sigmaI/netI 0.0360
_diffrn_reflns_limit_h_max 17
_diffrn_reflns_limit_h_min -17
_diffrn_reflns_limit_k_max 19
_diffrn_reflns_limit_k_min -16
_diffrn_reflns_limit_l_max 20
_diffrn_reflns_limit_l_min -15
_diffrn_reflns_number 20051
_diffrn_reflns_theta_full 25.00
_diffrn_reflns_theta_max 25.00
_diffrn_reflns_theta_min 1.87
_diffrn_standards_number 'none (area detector data)'
_exptl_absorpt_coefficient_mu 0.489
_exptl_absorpt_correction_T_max 0.9806
_exptl_absorpt_correction_T_min 0.8892
_exptl_absorpt_correction_type multi-scan
_exptl_crystal_colour blue
_exptl_crystal_density_diffrn 1.198
_exptl_crystal_description plate
_exptl_crystal_F_000 1445
_exptl_crystal_size_max 0.48
_exptl_crystal_size_mid 0.27
_exptl_crystal_size_min 0.08
_refine_diff_density_max 0.924
_refine_diff_density_min -0.798
_refine_diff_density_rms 0.087
_refine_ls_extinction_method none
_refine_ls_goodness_of_fit_ref 1.042
_refine_ls_hydrogen_treatment noref
_refine_ls_matrix_type full
_refine_ls_number_parameters 577
_refine_ls_number_reflns 13143
_refine_ls_number_restraints 120
_refine_ls_restrained_S_all 1.142
_refine_ls_R_factor_all 0.0684
_refine_ls_R_factor_gt 0.0519
_refine_ls_shift/su_max 0.042
_refine_ls_shift/su_mean 0.002
_refine_ls_structure_factor_coef Fsqd
_refine_ls_weighting_details 'calc w=1/[\s^2^(Fo^2^)+(0.0727P)^2^+6.6189P] where P=(Fo^2^+2Fc^2^)/3'
_refine_ls_weighting_scheme calc
_refine_ls_wR_factor_gt 0.1337
_refine_ls_wR_factor_ref 0.1472
_reflns_number_gt 10251
_reflns_number_total 13143
_reflns_threshold_expression I>2sigma(I)
_cod_data_source_file ja025760j_s2_2.cif
_cod_data_source_block compound2
_cod_original_formula_sum 'C72.67 H109.44 O10.90 Rh2'
_cod_database_code 4114813

loop_
_symmetry_equiv_pos_as_xyz
'x, y, z'
'-x, -y, -z'

loop_
_atom_site_label
_atom_site_type_symbol
_atom_site_fract_x
_atom_site_fract_y
_atom_site_fract_z
_atom_site_U_iso_or_equiv
_atom_site_adp_type
_atom_site_occupancy
_atom_site_symmetry_multiplicity
_atom_site_calc_flag
_atom_site_refinement_flags
_atom_site_disorder_assembly
_atom_site_disorder_group
Rh1 Rh 0.19713(2) 0.45005(2) 0.32127(2) 0.03085(12) Uani 1 1 d . . .
Rh2 Rh 0.26976(2) 0.48694(2) 0.17673(2) 0.02857(12) Uani 1 1 d . E .
O1 O 0.1045(2) 0.5446(2) 0.27494(19) 0.0361(7) Uani 1 1 d . A .
O2 O 0.1182(2) 0.3574(2) 0.3113(2) 0.0373(7) Uani 1 1 d . B .
O3 O 0.2982(2) 0.3601(2) 0.35701(19) 0.0375(7) Uani 1 1 d . C .
O4 O 0.2807(2) 0.5468(2) 0.31975(19) 0.0339(7) Uani 1 1 d . D .
O5 O 0.1548(2) 0.5542(2) 0.14090(19) 0.0346(7) Uani 1 1 d . . .
O6 O 0.2146(2) 0.3703(2) 0.18902(19) 0.0340(7) Uani 1 1 d . . .
O7 O 0.3795(2) 0.4202(2) 0.22137(19) 0.0359(7) Uani 1 1 d . . .
O8 O 0.3182(2) 0.6014(2) 0.17530(19) 0.0355(7) Uani 1 1 d . . .
C1 C 0.1014(3) 0.5743(3) 0.1965(3) 0.0336(10) Uani 1 1 d . A .
C2 C 0.0291(6) 0.6440(5) 0.1651(8) 0.036(6) Uiso 0.474(6) 1 d PG A 1
C3 C 0.0567(4) 0.7326(6) 0.1116(7) 0.030(3) Uiso 0.474(6) 1 d PG A 1
C4 C -0.0091(6) 0.7963(4) 0.0860(6) 0.047(3) Uiso 0.474(6) 1 d PG A 1
H4 H 0.0093 0.8556 0.0502 0.056 Uiso 0.474(6) 1 calc PR A 1
C5 C -0.1026(5) 0.7713(5) 0.1138(7) 0.048(3) Uiso 0.474(6) 1 d PGD A 1
C6 C -0.1301(4) 0.6827(6) 0.1673(6) 0.041(3) Uiso 0.474(6) 1 d PG A 1
H6 H -0.1926 0.6660 0.1859 0.049 Uiso 0.474(6) 1 calc PR A 1
C7 C -0.0643(6) 0.6191(4) 0.1929(7) 0.046(4) Uiso 0.474(6) 1 d PGD A 1
C2X C 0.0272(5) 0.6354(6) 0.1698(8) 0.038(6) Uiso 0.526(6) 1 d PG A 2
C3X C 0.0464(4) 0.7272(6) 0.1279(7) 0.053(4) Uiso 0.526(6) 1 d PGD A 2
C4X C -0.0252(6) 0.7857(4) 0.1100(6) 0.043(3) Uiso 0.526(6) 1 d PG A 2
H4X H -0.0123 0.8472 0.0820 0.051 Uiso 0.526(6) 1 calc PR A 2
C5X C -0.1161(5) 0.7525(5) 0.1341(6) 0.042(3) Uiso 0.526(6) 1 d PG A 2
C6X C -0.1353(4) 0.6606(6) 0.1759(6) 0.047(3) Uiso 0.526(6) 1 d PG A 2
H6X H -0.1961 0.6384 0.1920 0.056 Uiso 0.526(6) 1 calc PR A 2
C7X C -0.0637(6) 0.6021(4) 0.1938(6) 0.034(3) Uiso 0.526(6) 1 d PG A 2
C8 C 0.1589(8) 0.7653(7) 0.0776(7) 0.033(3) Uiso 0.474(6) 1 d PD A 1
H8A H 0.1983 0.7137 0.0944 0.040 Uiso 0.474(6) 1 calc PR A 1
C9 C 0.1808(12) 0.8280(10) 0.1161(10) 0.060(4) Uiso 0.474(6) 1 d PD A 1
H9A H 0.2444 0.8486 0.0948 0.072 Uiso 0.474(6) 1 calc PR A 1
H9B H 0.1700 0.7967 0.1775 0.072 Uiso 0.474(6) 1 calc PR A 1
H9C H 0.1419 0.8784 0.1003 0.072 Uiso 0.474(6) 1 calc PR A 1
C10 C 0.1772(13) 0.8141(11) -0.0196(8) 0.061(5) Uiso 0.474(6) 1 d PD A 1
H10A H 0.2409 0.8344 -0.0404 0.073 Uiso 0.474(6) 1 calc PR A 1
H10B H 0.1386 0.8647 -0.0363 0.073 Uiso 0.474(6) 1 calc PR A 1
H10C H 0.1637 0.7742 -0.0437 0.073 Uiso 0.474(6) 1 calc PR A 1
C11 C -0.1775(9) 0.8376(9) 0.0976(8) 0.057(4) Uiso 0.474(6) 1 d PD A 1
H11A H -0.2356 0.8020 0.1173 0.069 Uiso 0.474(6) 1 calc PR A 1
C12 C -0.1719(14) 0.8941(12) 0.0036(10) 0.099(6) Uiso 0.474(6) 1 d PD A 1
H12A H -0.1681 0.8561 -0.0263 0.148 Uiso 0.474(6) 1 calc PR A 1
H12B H -0.1181 0.9336 -0.0183 0.148 Uiso 0.474(6) 1 calc PR A 1
H12C H -0.2261 0.9287 -0.0047 0.148 Uiso 0.474(6) 1 calc PR A 1
C13 C -0.1840(13) 0.8903(12) 0.1509(11) 0.096(6) Uiso 0.474(6) 1 d PD A 1
H13A H -0.1898 0.8500 0.2103 0.145 Uiso 0.474(6) 1 calc PR A 1
H13B H -0.2371 0.9267 0.1433 0.145 Uiso 0.474(6) 1 calc PR A 1
H13C H -0.1293 0.9281 0.1330 0.145 Uiso 0.474(6) 1 calc PR A 1
C14 C -0.0916(7) 0.5222(5) 0.2474(7) 0.048(4) Uiso 0.474(6) 1 d PD A 1
H14A H -0.0496 0.5014 0.2881 0.057 Uiso 0.474(6) 1 calc PR A 1
C15 C -0.0752(11) 0.4635(10) 0.1988(10) 0.077(4) Uiso 0.474(6) 1 d PD A 1
H15A H -0.0947 0.4028 0.2373 0.115 Uiso 0.474(6) 1 calc PR A 1
H15B H -0.0107 0.4660 0.1746 0.115 Uiso 0.474(6) 1 calc PR A 1
H15C H -0.1100 0.4843 0.1536 0.115 Uiso 0.474(6) 1 calc PR A 1
C16 C -0.1877(9) 0.4997(12) 0.3022(11) 0.096(5) Uiso 0.474(6) 1 d PD A 1
H16A H -0.1941 0.4366 0.3381 0.144 Uiso 0.474(6) 1 calc PR A 1
H16B H -0.2326 0.5159 0.2659 0.144 Uiso 0.474(6) 1 calc PR A 1
H16C H -0.1973 0.5323 0.3376 0.144 Uiso 0.474(6) 1 calc PR A 1
C8X C 0.1438(5) 0.7654(8) 0.0994(7) 0.051(4) Uiso 0.526(6) 1 d PD A 2
H8XA H 0.1830 0.7138 0.1178 0.061 Uiso 0.526(6) 1 calc PR A 2
C9X C 0.1647(11) 0.8230(10) 0.1435(10) 0.067(4) Uiso 0.526(6) 1 d PD A 2
H9XA H 0.1452 0.7911 0.2045 0.100 Uiso 0.526(6) 1 calc PR A 2
H9XB H 0.1322 0.8775 0.1238 0.100 Uiso 0.526(6) 1 calc PR A 2
H9XC H 0.2299 0.8368 0.1300 0.100 Uiso 0.526(6) 1 calc PR A 2
C10X C 0.1770(15) 0.8148(13) 0.0030(8) 0.087(6) Uiso 0.526(6) 1 d PD A 2
H10D H 0.1662 0.7774 -0.0245 0.131 Uiso 0.526(6) 1 calc PR A 2
H10E H 0.2419 0.8296 -0.0091 0.131 Uiso 0.526(6) 1 calc PR A 2
H10F H 0.1439 0.8688 -0.0182 0.131 Uiso 0.526(6) 1 calc PR A 2
C11X C -0.1960(10) 0.8151(10) 0.1174(9) 0.073(5) Uiso 0.526(6) 1 d PD A 2
H11B H -0.2429 0.7856 0.1038 0.088 Uiso 0.526(6) 1 calc PR A 2
C12X C -0.1706(16) 0.9038(11) 0.0423(13) 0.127(7) Uiso 0.526(6) 1 d PD A 2
H12D H -0.1419 0.8942 -0.0074 0.190 Uiso 0.526(6) 1 calc PR A 2
H12E H -0.1284 0.9370 0.0550 0.190 Uiso 0.526(6) 1 calc PR A 2
H12F H -0.2253 0.9369 0.0312 0.190 Uiso 0.526(6) 1 calc PR A 2
C13X C -0.2388(14) 0.8248(15) 0.1983(11) 0.127(7) Uiso 0.526(6) 1 d PD A 2
H13D H -0.2550 0.7666 0.2441 0.190 Uiso 0.526(6) 1 calc PR A 2
H13E H -0.2932 0.8589 0.1898 0.190 Uiso 0.526(6) 1 calc PR A 2
H13F H -0.1954 0.8552 0.2129 0.190 Uiso 0.526(6) 1 calc PR A 2
C14X C -0.0878(7) 0.5000(8) 0.2378(5) 0.032(3) Uiso 0.474(6) 1 d PD A 2
H14B H -0.0307 0.4689 0.2309 0.038 Uiso 0.526(6) 1 calc PR A 2
C15X C -0.1553(8) 0.4748(8) 0.1956(7) 0.061(3) Uiso 0.526(6) 1 d PD A 2
H15D H -0.1300 0.4938 0.1356 0.091 Uiso 0.526(6) 1 calc PR A 2
H15E H -0.2125 0.5034 0.2026 0.091 Uiso 0.526(6) 1 calc PR A 2
H15F H -0.1664 0.4110 0.2219 0.091 Uiso 0.526(6) 1 calc PR A 2
C16X C -0.1238(9) 0.4714(8) 0.3328(6) 0.066(3) Uiso 0.526(6) 1 d PD A 2
H16D H -0.0792 0.4887 0.3572 0.099 Uiso 0.526(6) 1 calc PR A 2
H16E H -0.1342 0.4076 0.3604 0.099 Uiso 0.526(6) 1 calc PR A 2
H16F H -0.1808 0.4998 0.3413 0.099 Uiso 0.526(6) 1 calc PR A 2
C17 C 0.1470(3) 0.3337(3) 0.2502(3) 0.0342(10) Uani 1 1 d . B .
C18 C 0.0921(6) 0.2579(4) 0.2456(4) 0.034(3) Uiso 0.49(2) 1 d PG B 1
C19 C 0.0663(4) 0.2675(4) 0.1700(4) 0.032(3) Uiso 0.49(2) 1 d PG B 1
C20 C 0.0247(5) 0.1956(6) 0.1659(5) 0.043(3) Uiso 0.49(2) 1 d PG B 1
H20 H 0.0074 0.2020 0.1153 0.052 Uiso 0.49(2) 1 calc PR B 1
C21 C 0.0089(6) 0.1140(5) 0.2374(7) 0.042(3) Uiso 0.49(2) 1 d PGD B 1
C22 C 0.0347(5) 0.1044(4) 0.3130(6) 0.037(3) Uiso 0.49(2) 1 d PG B 1
H22 H 0.0241 0.0499 0.3609 0.044 Uiso 0.49(2) 1 calc PR B 1
C23 C 0.0763(6) 0.1764(5) 0.3171(5) 0.043(3) Uiso 0.49(2) 1 d PGD B 1
C24 C 0.0826(6) 0.3566(6) 0.0879(4) 0.042(3) Uiso 0.49(2) 1 d PGD B 1
H24A H 0.0903 0.4055 0.1048 0.050 Uiso 0.49(2) 1 calc PR B 1
C18X C 0.1030(6) 0.2517(4) 0.2558(4) 0.034(3) Uiso 0.51(2) 1 d PG B 2
C19X C 0.0777(4) 0.2516(5) 0.1832(4) 0.044(3) Uiso 0.51(2) 1 d PGD B 2
C20X C 0.0358(6) 0.1754(6) 0.1875(6) 0.051(3) Uiso 0.51(2) 1 d PG B 2
H20X H 0.0189 0.1754 0.1390 0.062 Uiso 0.51(2) 1 calc PR B 2
C21X C 0.0191(6) 0.0992(5) 0.2644(7) 0.057(3) Uiso 0.51(2) 1 d PGD B 2
C22X C 0.0443(6) 0.0993(4) 0.3370(6) 0.055(3) Uiso 0.51(2) 1 d PG B 2
H22X H 0.0331 0.0483 0.3884 0.066 Uiso 0.51(2) 1 calc PR B 2
C23X C 0.0863(6) 0.1755(5) 0.3327(5) 0.036(3) Uiso 0.51(2) 1 d PG B 2
C24X C 0.0951(6) 0.3345(7) 0.0955(4) 0.046(3) Uiso 0.51(2) 1 d PGD B 2
H24B H 0.1032 0.3869 0.1071 0.055 Uiso 0.51(2) 1 calc PR B 2
C25 C 0.1688(8) 0.3542(12) 0.0271(9) 0.058(2) Uiso 0.49(2) 1 d PD B 1
H25A H 0.1776 0.4098 -0.0232 0.087 Uiso 0.49(2) 1 calc PR B 1
H25B H 0.1630 0.3058 0.0110 0.087 Uiso 0.49(2) 1 calc PR B 1
H25C H 0.2209 0.3455 0.0546 0.087 Uiso 0.49(2) 1 calc PR B 1
C26 C -0.0006(9) 0.3733(12) 0.0469(10) 0.059(4) Uiso 0.49(2) 1 d PD B 1
H26A H 0.0099 0.4276 -0.0047 0.088 Uiso 0.49(2) 1 calc PR B 1
H26B H -0.0535 0.3789 0.0860 0.088 Uiso 0.49(2) 1 calc PR B 1
H26C H -0.0114 0.3241 0.0333 0.088 Uiso 0.49(2) 1 calc PR B 1
C27 C -0.0330(8) 0.0373(8) 0.2290(11) 0.058(4) Uiso 0.49(2) 1 d PD B 1
H27A H -0.0359 0.0530 0.1690 0.070 Uiso 0.49(2) 1 calc PR B 1
C28 C 0.0223(12) -0.0486(12) 0.2647(13) 0.080(5) Uiso 0.49(2) 1 d P B 1
H28A H 0.0838 -0.0386 0.2311 0.120 Uiso 0.49(2) 1 calc PR B 1
H28B H -0.0078 -0.0975 0.2618 0.120 Uiso 0.49(2) 1 calc PR B 1
H28C H 0.0251 -0.0627 0.3233 0.120 Uiso 0.49(2) 1 calc PR B 1
C29 C -0.1279(8) 0.0138(12) 0.2840(12) 0.082(5) Uiso 0.49(2) 1 d PD B 1
H29A H -0.1659 0.0646 0.2655 0.124 Uiso 0.49(2) 1 calc PR B 1
H29B H -0.1239 -0.0027 0.3428 0.124 Uiso 0.49(2) 1 calc PR B 1
H29C H -0.1546 -0.0356 0.2790 0.124 Uiso 0.49(2) 1 calc PR B 1
C30 C 0.0966(9) 0.1619(9) 0.4026(5) 0.053(5) Uiso 0.49(2) 1 d PD B 1
H30A H 0.1450 0.2069 0.3907 0.064 Uiso 0.49(2) 1 calc PR B 1
C31 C 0.0137(10) 0.1812(12) 0.4596(10) 0.059(5) Uiso 0.49(2) 1 d PD B 1
H31A H -0.0072 0.2399 0.4290 0.088 Uiso 0.49(2) 1 calc PR B 1
H31B H 0.0315 0.1783 0.5107 0.088 Uiso 0.49(2) 1 calc PR B 1
H31C H -0.0353 0.1375 0.4751 0.088 Uiso 0.49(2) 1 calc PR B 1
C32 C 0.1361(11) 0.0709(8) 0.4496(10) 0.057(4) Uiso 0.49(2) 1 d PD B 1
H32A H 0.1893 0.0623 0.4127 0.085 Uiso 0.49(2) 1 calc PR B 1
H32B H 0.0902 0.0243 0.4653 0.085 Uiso 0.49(2) 1 calc PR B 1
H32C H 0.1536 0.0690 0.5004 0.085 Uiso 0.49(2) 1 calc PR B 1
C25X C 0.1827(8) 0.3270(11) 0.0390(8) 0.058(2) Uiso 0.51(2) 1 d PD B 2
H25D H 0.1916 0.3786 -0.0149 0.087 Uiso 0.51(2) 1 calc PR B 2
H25E H 0.1786 0.2739 0.0294 0.087 Uiso 0.51(2) 1 calc PR B 2
H25F H 0.2339 0.3236 0.0665 0.087 Uiso 0.51(2) 1 calc PR B 2
C26X C 0.0169(10) 0.3523(12) 0.0480(10) 0.066(4) Uiso 0.51(2) 1 d PD B 2
H26D H 0.0320 0.4050 -0.0047 0.099 Uiso 0.51(2) 1 calc PR B 2
H26E H -0.0382 0.3610 0.0827 0.099 Uiso 0.51(2) 1 calc PR B 2
H26F H 0.0071 0.3021 0.0354 0.099 Uiso 0.51(2) 1 calc PR B 2
C27X C -0.0265(9) 0.0159(8) 0.2714(14) 0.083(5) Uiso 0.51(2) 1 d PD B 2
H27B H -0.0358 -0.0278 0.3314 0.099 Uiso 0.51(2) 1 calc PR B 2
C28X C 0.0303(16) -0.0256(17) 0.2172(19) 0.137(9) Uiso 0.51(2) 1 d P B 2
H28D H -0.0019 -0.0783 0.2239 0.205 Uiso 0.51(2) 1 calc PR B 2
H28E H 0.0885 -0.0415 0.2349 0.205 Uiso 0.51(2) 1 calc PR B 2
H28F H 0.0406 0.0165 0.1581 0.205 Uiso 0.51(2) 1 calc PR B 2
C29X C -0.1184(16) 0.031(2) 0.244(2) 0.172(13) Uiso 0.51(2) 1 d PD B 2
H29D H -0.1605 0.0510 0.2815 0.257 Uiso 0.51(2) 1 calc PR B 2
H29E H -0.1423 -0.0245 0.2482 0.257 Uiso 0.51(2) 1 calc PR B 2
H29F H -0.1110 0.0750 0.1863 0.257 Uiso 0.51(2) 1 calc PR B 2
C30X C 0.1121(8) 0.1681(7) 0.4148(8) 0.039(3) Uiso 0.51(2) 1 d PD B 2
H30B H 0.1604 0.2144 0.3990 0.047 Uiso 0.51(2) 1 calc PR B 2
C31X C 0.0304(10) 0.1868(11) 0.4734(10) 0.062(5) Uiso 0.51(2) 1 d PD B 2
H31D H 0.0494 0.1830 0.5242 0.093 Uiso 0.51(2) 1 calc PR B 2
H31E H -0.0189 0.1433 0.4891 0.093 Uiso 0.51(2) 1 calc PR B 2
H31F H 0.0093 0.2457 0.4437 0.093 Uiso 0.51(2) 1 calc PR B 2
C32X C 0.1496(12) 0.0784(9) 0.4684(11) 0.073(5) Uiso 0.51(2) 1 d PD B 2
H32D H 0.1659 0.0810 0.5179 0.110 Uiso 0.51(2) 1 calc PR B 2
H32E H 0.2033 0.0662 0.4345 0.110 Uiso 0.51(2) 1 calc PR B 2
H32F H 0.1032 0.0316 0.4865 0.110 Uiso 0.51(2) 1 calc PR B 2
C33 C 0.3713(3) 0.3685(3) 0.3006(3) 0.0353(10) Uani 1 1 d D C .
C34 C 0.4470(5) 0.3116(5) 0.3292(6) 0.037(3) Uiso 0.563(18) 1 d PG C 1
C35 C 0.4632(5) 0.2346(5) 0.3149(5) 0.038(2) Uiso 0.563(18) 1 d PG C 1
C36 C 0.5433(6) 0.1887(5) 0.3321(5) 0.046(3) Uiso 0.563(18) 1 d PG C 1
H36 H 0.5542 0.1371 0.3226 0.055 Uiso 0.563(18) 1 calc PR C 1
C37 C 0.6072(5) 0.2197(6) 0.3636(5) 0.048(3) Uiso 0.563(18) 1 d PG C 1
C38 C 0.5910(5) 0.2968(6) 0.3779(5) 0.046(3) Uiso 0.563(18) 1 d PG C 1
H38 H 0.6337 0.3175 0.3989 0.056 Uiso 0.563(18) 1 calc PR C 1
C39 C 0.5109(5) 0.3427(5) 0.3607(5) 0.046(3) Uiso 0.563(18) 1 d PGD C 1
C34X C 0.4594(5) 0.3255(7) 0.3243(7) 0.034(4) Uiso 0.437(18) 1 d PGD C 2
C35X C 0.4822(7) 0.2467(7) 0.3150(7) 0.053(4) Uiso 0.437(18) 1 d PGD C 2
C36X C 0.5655(7) 0.2079(7) 0.3327(7) 0.054(4) Uiso 0.437(18) 1 d PG C 2
H36X H 0.5807 0.1551 0.3265 0.065 Uiso 0.437(18) 1 calc PR C 2
C37X C 0.6261(6) 0.2480(9) 0.3596(7) 0.064(4) Uiso 0.437(18) 1 d PGD C 2
C38X C 0.6034(6) 0.3268(9) 0.3689(7) 0.061(4) Uiso 0.437(18) 1 d PG C 2
H38X H 0.6439 0.3536 0.3869 0.073 Uiso 0.437(18) 1 calc PR C 2
C39X C 0.5201(6) 0.3656(7) 0.3513(7) 0.042(3) Uiso 0.437(18) 1 d PGD C 2
C40 C 0.3917(10) 0.2001(6) 0.2817(6) 0.044(3) Uiso 0.563(18) 1 d PD C 1
H40A H 0.3321 0.2233 0.2976 0.053 Uiso 0.563(18) 1 calc PR C 1
C41 C 0.4143(11) 0.2370(10) 0.1843(6) 0.065(4) Uiso 0.563(18) 1 d PD C 1
H41A H 0.4206 0.3011 0.1605 0.097 Uiso 0.563(18) 1 calc PR C 1
H41B H 0.3655 0.2197 0.1643 0.097 Uiso 0.563(18) 1 calc PR C 1
H41C H 0.4712 0.2134 0.1665 0.097 Uiso 0.563(18) 1 calc PR C 1
C42 C 0.3804(12) 0.0985(7) 0.3227(10) 0.066(4) Uiso 0.563(18) 1 d PD C 1
H42A H 0.3658 0.0774 0.3840 0.099 Uiso 0.563(18) 1 calc PR C 1
H42B H 0.4370 0.0734 0.3064 0.099 Uiso 0.563(18) 1 calc PR C 1
H42C H 0.3314 0.0804 0.3034 0.099 Uiso 0.563(18) 1 calc PR C 1
C43 C 0.6965(8) 0.1687(9) 0.3822(7) 0.067(4) Uiso 0.563(18) 1 d PD C 1
H43A H 0.6976 0.1211 0.3621 0.080 Uiso 0.563(18) 1 calc PR C 1
C44 C 0.6909(18) 0.1247(15) 0.4760(9) 0.124(8) Uiso 0.563(18) 1 d PD C 1
H44A H 0.6330 0.0916 0.5030 0.186 Uiso 0.563(18) 1 calc PR C 1
H44B H 0.6956 0.1692 0.4973 0.186 Uiso 0.563(18) 1 calc PR C 1
H44C H 0.7406 0.0845 0.4886 0.186 Uiso 0.563(18) 1 calc PR C 1
C45 C 0.7829(11) 0.2236(13) 0.3376(15) 0.124(7) Uiso 0.563(18) 1 d PD C 1
H45A H 0.7838 0.2519 0.2770 0.186 Uiso 0.563(18) 1 calc PR C 1
H45B H 0.8348 0.1860 0.3481 0.186 Uiso 0.563(18) 1 calc PR C 1
H45C H 0.7864 0.2686 0.3587 0.186 Uiso 0.563(18) 1 calc PR C 1
C46 C 0.4905(8) 0.4230(7) 0.3805(8) 0.056(3) Uiso 0.563(18) 1 d PD C 1
H46A H 0.4355 0.4476 0.3565 0.067 Uiso 0.563(18) 1 calc PR C 1
C47 C 0.5618(14) 0.5014(13) 0.3409(16) 0.100(3) Uiso 0.563(18) 1 d PD C 1
H47A H 0.5799 0.5177 0.2803 0.149 Uiso 0.563(18) 1 calc PR C 1
H47B H 0.6150 0.4839 0.3672 0.149 Uiso 0.563(18) 1 calc PR C 1
H47C H 0.5352 0.5516 0.3504 0.149 Uiso 0.563(18) 1 calc PR C 1
C48 C 0.4625(14) 0.4018(16) 0.4761(9) 0.109(7) Uiso 0.563(18) 1 d PD C 1
H48A H 0.4116 0.3586 0.5017 0.163 Uiso 0.563(18) 1 calc PR C 1
H48B H 0.4445 0.4557 0.4830 0.163 Uiso 0.563(18) 1 calc PR C 1
H48C H 0.5138 0.3779 0.5037 0.163 Uiso 0.563(18) 1 calc PR C 1
C40X C 0.4182(12) 0.2030(11) 0.2850(10) 0.072(7) Uiso 0.437(18) 1 d PD C 2
H40B H 0.3575 0.2278 0.2940 0.087 Uiso 0.437(18) 1 calc PR C 2
C41X C 0.4448(17) 0.2267(17) 0.1893(11) 0.091(7) Uiso 0.437(18) 1 d PD C 2
H41D H 0.4515 0.2906 0.1581 0.137 Uiso 0.437(18) 1 calc PR C 2
H41E H 0.3975 0.2041 0.1718 0.137 Uiso 0.437(18) 1 calc PR C 2
H41F H 0.5023 0.2003 0.1777 0.137 Uiso 0.437(18) 1 calc PR C 2
C42X C 0.404(2) 0.1019(11) 0.3337(17) 0.105(10) Uiso 0.437(18) 1 d PD C 2
H42D H 0.3843 0.0867 0.3939 0.158 Uiso 0.437(18) 1 calc PR C 2
H42E H 0.4617 0.0742 0.3246 0.158 Uiso 0.437(18) 1 calc PR C 2
H42F H 0.3586 0.0809 0.3133 0.158 Uiso 0.437(18) 1 calc PR C 2
C43X C 0.7188(9) 0.211(2) 0.3754(11) 0.114(8) Uiso 0.437(18) 1 d PD C 2
H43B H 0.7459 0.2626 0.3790 0.137 Uiso 0.437(18) 1 calc PR C 2
C44X C 0.7786(15) 0.2166(16) 0.2950(13) 0.102(7) Uiso 0.437(18) 1 d PD C 2
H44D H 0.7679 0.2709 0.2482 0.153 Uiso 0.437(18) 1 calc PR C 2
H44E H 0.7647 0.1661 0.2844 0.153 Uiso 0.437(18) 1 calc PR C 2
H44F H 0.8422 0.2162 0.3000 0.153 Uiso 0.437(18) 1 calc PR C 2
C45X C 0.723(2) 0.1434(19) 0.4624(14) 0.124(11) Uiso 0.437(18) 1 d PD C 2
H45D H 0.6843 0.1601 0.5042 0.187 Uiso 0.437(18) 1 calc PR C 2
H45E H 0.7855 0.1399 0.4709 0.187 Uiso 0.437(18) 1 calc PR C 2
H45F H 0.7017 0.0862 0.4688 0.187 Uiso 0.437(18) 1 calc PR C 2
C46X C 0.4976(8) 0.4513(8) 0.3607(9) 0.045(3) Uiso 0.437(18) 1 d PD C 2
H46B H 0.4557 0.4848 0.3224 0.055 Uiso 0.437(18) 1 calc PR C 2
C47X C 0.5877(16) 0.5066(18) 0.336(2) 0.100(3) Uiso 0.437(18) 1 d PD C 2
H47D H 0.5744 0.5627 0.3400 0.149 Uiso 0.437(18) 1 calc PR C 2
H47E H 0.6173 0.5174 0.2788 0.149 Uiso 0.437(18) 1 calc PR C 2
H47F H 0.6279 0.4744 0.3751 0.149 Uiso 0.437(18) 1 calc PR C 2
C48X C 0.4492(14) 0.4253(15) 0.4541(10) 0.073(6) Uiso 0.437(18) 1 d PD C 2
H48D H 0.4328 0.4785 0.4627 0.110 Uiso 0.437(18) 1 calc PR C 2
H48E H 0.4900 0.3919 0.4916 0.110 Uiso 0.437(18) 1 calc PR C 2
H48F H 0.3944 0.3892 0.4664 0.110 Uiso 0.437(18) 1 calc PR C 2
C49 C 0.3165(3) 0.6066(3) 0.2461(3) 0.0324(10) Uani 1 1 d . D .
C50 C 0.3557(6) 0.6960(5) 0.2346(6) 0.0333(12) Uiso 0.55(3) 1 d PGD D 1
C51 C 0.4288(6) 0.7387(6) 0.1670(6) 0.055(5) Uiso 0.55(3) 1 d PGD D 1
C52 C 0.4583(5) 0.8250(6) 0.1489(5) 0.055(5) Uiso 0.55(3) 1 d PGD D 1
H52 H 0.5072 0.8536 0.1037 0.066 Uiso 0.55(3) 1 calc PR D 1
C53 C 0.4148(6) 0.8687(5) 0.1984(6) 0.035(3) Uiso 0.55(3) 1 d PGD D 1
C54 C 0.3417(6) 0.8260(6) 0.2660(6) 0.041(4) Uiso 0.55(3) 1 d PGD D 1
H54 H 0.3126 0.8552 0.2991 0.049 Uiso 0.55(3) 1 calc PR D 1
C55 C 0.3122(5) 0.7397(6) 0.2841(5) 0.043(4) Uiso 0.55(3) 1 d PGD D 1
C50X C 0.3630(7) 0.6868(6) 0.2462(7) 0.0333(12) Uiso 0.45(3) 1 d PGD D 2
C51X C 0.4360(7) 0.7304(7) 0.1789(7) 0.032(4) Uiso 0.45(3) 1 d PGD D 2
C52X C 0.4645(6) 0.8169(7) 0.1615(8) 0.050(5) Uiso 0.45(3) 1 d PGD D 2
H52X H 0.5134 0.8461 0.1165 0.060 Uiso 0.45(3) 1 calc PR D 2
C53X C 0.4199(9) 0.8597(6) 0.2114(8) 0.102(10) Uiso 0.45(3) 1 d PGD D 2
C54X C 0.3469(9) 0.8161(8) 0.2787(8) 0.070(7) Uiso 0.45(3) 1 d PGD D 2
H54X H 0.3171 0.8448 0.3121 0.084 Uiso 0.45(3) 1 calc PR D 2
C55X C 0.3184(6) 0.7297(8) 0.2961(7) 0.040(4) Uiso 0.45(3) 1 d PGD D 2
C56 C 0.4914(3) 0.6976(9) 0.1152(8) 0.0483(18) Uiso 0.55(3) 1 d PD D 1
H56A H 0.4747 0.6334 0.1445 0.058 Uiso 0.55(3) 1 calc PR D 1
C57 C 0.4581(13) 0.7284(12) 0.0325(7) 0.064(5) Uiso 0.55(3) 1 d PD D 1
H57A H 0.4947 0.7032 -0.0035 0.097 Uiso 0.55(3) 1 calc PR D 1
H57B H 0.4636 0.7925 0.0040 0.097 Uiso 0.55(3) 1 calc PR D 1
H57C H 0.3946 0.7091 0.0439 0.097 Uiso 0.55(3) 1 calc PR D 1
C58 C 0.5943(4) 0.7027(15) 0.1018(15) 0.093(8) Uiso 0.55(3) 1 d PD D 1
H58A H 0.6204 0.6784 0.0614 0.139 Uiso 0.55(3) 1 calc PR D 1
H58B H 0.6133 0.6690 0.1555 0.139 Uiso 0.55(3) 1 calc PR D 1
H58C H 0.6154 0.7641 0.0800 0.139 Uiso 0.55(3) 1 calc PR D 1
C59 C 0.4357(8) 0.9659(5) 0.1737(13) 0.076(2) Uiso 0.55(3) 1 d PD D 1
H59A H 0.4328 0.9718 0.2277 0.091 Uiso 0.55(3) 1 calc PR D 1
C60 C 0.3575(14) 1.0221(12) 0.1330(14) 0.091(6) Uiso 0.55(3) 1 d PD D 1
H60A H 0.2990 0.9971 0.1696 0.137 Uiso 0.55(3) 1 calc PR D 1
H60B H 0.3593 1.0215 0.0780 0.137 Uiso 0.55(3) 1 calc PR D 1
H60C H 0.3654 1.0826 0.1261 0.137 Uiso 0.55(3) 1 calc PR D 1
C61 C 0.5328(10) 1.0023(12) 0.1202(15) 0.084(3) Uiso 0.55(3) 1 d PD D 1
H61A H 0.5785 0.9649 0.1486 0.126 Uiso 0.55(3) 1 calc PR D 1
H61B H 0.5423 1.0623 0.1142 0.126 Uiso 0.55(3) 1 calc PR D 1
H61C H 0.5379 1.0026 0.0644 0.126 Uiso 0.55(3) 1 calc PR D 1
C62 C 0.2360(7) 0.6977(10) 0.3609(6) 0.0505(16) Uiso 0.55(3) 1 d PD D 1
H62A H 0.1998 0.6604 0.3453 0.061 Uiso 0.55(3) 1 calc PR D 1
C63 C 0.1666(13) 0.7640(13) 0.3777(14) 0.084(6) Uiso 0.55(3) 1 d PD D 1
H63A H 0.1389 0.7947 0.3285 0.127 Uiso 0.55(3) 1 calc PR D 1
H63B H 0.1982 0.8069 0.3885 0.127 Uiso 0.55(3) 1 calc PR D 1
H63C H 0.1194 0.7319 0.4268 0.127 Uiso 0.55(3) 1 calc PR D 1
C64 C 0.2611(15) 0.6326(10) 0.4467(8) 0.073(5) Uiso 0.55(3) 1 d PD D 1
H64A H 0.3004 0.5880 0.4376 0.109 Uiso 0.55(3) 1 calc PR D 1
H64B H 0.2057 0.6040 0.4871 0.109 Uiso 0.55(3) 1 calc PR D 1
H64C H 0.2928 0.6653 0.4688 0.109 Uiso 0.55(3) 1 calc PR D 1
C56X C 0.4927(4) 0.6792(13) 0.1250(8) 0.0483(18) Uiso 0.45(3) 1 d PD D 2
H56B H 0.4786 0.6145 0.1541 0.058 Uiso 0.45(3) 1 calc PR D 2
C57X C 0.4807(17) 0.7155(15) 0.0339(9) 0.067(6) Uiso 0.45(3) 1 d PD D 2
H57D H 0.4178 0.7047 0.0324 0.101 Uiso 0.45(3) 1 calc PR D 2
H57E H 0.5212 0.6863 0.0040 0.101 Uiso 0.45(3) 1 calc PR D 2
H57F H 0.4952 0.7787 0.0068 0.101 Uiso 0.45(3) 1 calc PR D 2
C58X C 0.5909(5) 0.7004(13) 0.1217(16) 0.060(6) Uiso 0.45(3) 1 d PD D 2
H58D H 0.6009 0.6834 0.1790 0.091 Uiso 0.45(3) 1 calc PR D 2
H58E H 0.6042 0.7636 0.0891 0.091 Uiso 0.45(3) 1 calc PR D 2
H58F H 0.6309 0.6680 0.0949 0.091 Uiso 0.45(3) 1 calc PR D 2
C59X C 0.4379(10) 0.9580(6) 0.1839(15) 0.076(2) Uiso 0.45(3) 1 d PD D 2
H59B H 0.4159 0.9699 0.2348 0.091 Uiso 0.45(3) 1 calc PR D 2
C60X C 0.3894(18) 1.0236(14) 0.1131(14) 0.084(6) Uiso 0.45(3) 1 d PD D 2
H60D H 0.3241 1.0101 0.1296 0.126 Uiso 0.45(3) 1 calc PR D 2
H60E H 0.4126 1.0177 0.0604 0.126 Uiso 0.45(3) 1 calc PR D 2
H60F H 0.4014 1.0838 0.1052 0.126 Uiso 0.45(3) 1 calc PR D 2
C61X C 0.5411(10) 0.9876(15) 0.1539(19) 0.084(3) Uiso 0.45(3) 1 d PD D 2
H61D H 0.5752 0.9483 0.1955 0.126 Uiso 0.45(3) 1 calc PR D 2
H61E H 0.5485 1.0478 0.1480 0.126 Uiso 0.45(3) 1 calc PR D 2
H61F H 0.5638 0.9850 0.0996 0.126 Uiso 0.45(3) 1 calc PR D 2
C62X C 0.2421(7) 0.6865(11) 0.3726(8) 0.0505(16) Uiso 0.45(3) 1 d PD D 2
H62B H 0.2055 0.6443 0.3633 0.061 Uiso 0.45(3) 1 calc PR D 2
C63X C 0.1777(13) 0.7509(13) 0.3987(14) 0.063(5) Uiso 0.45(3) 1 d PD D 2
H63D H 0.1553 0.7929 0.3496 0.095 Uiso 0.45(3) 1 calc PR D 2
H63E H 0.2112 0.7826 0.4204 0.095 Uiso 0.45(3) 1 calc PR D 2
H63F H 0.1265 0.7173 0.4424 0.095 Uiso 0.45(3) 1 calc PR D 2
C64X C 0.2938(15) 0.6347(10) 0.4461(9) 0.054(4) Uiso 0.45(3) 1 d PD D 2
H64D H 0.3348 0.5944 0.4310 0.082 Uiso 0.45(3) 1 calc PR D 2
H64E H 0.2499 0.6011 0.4975 0.082 Uiso 0.45(3) 1 calc PR D 2
H64F H 0.3288 0.6762 0.4558 0.082 Uiso 0.45(3) 1 calc PR D 2
O9 O 0.3526(2) 0.5089(2) 0.04354(19) 0.0426(8) Uiso 1 1 d D . .
C65 C 0.3453(12) 0.548(2) -0.0301(3) 0.0428(13) Uiso 0.46(3) 1 d PD E 1
C66 C 0.2574(10) 0.5933(15) -0.0518(10) 0.060(5) Uiso 0.46(3) 1 d PD E 1
H66A H 0.2141 0.5839 0.0001 0.090 Uiso 0.46(3) 1 calc PR E 1
H66B H 0.2317 0.5684 -0.0842 0.090 Uiso 0.46(3) 1 calc PR E 1
H66C H 0.2702 0.6563 -0.0853 0.090 Uiso 0.46(3) 1 calc PR E 1
C67 C 0.4228(11) 0.5519(15) -0.1013(9) 0.060(5) Uiso 0.46(3) 1 d PD E 1
H67A H 0.4733 0.5189 -0.0774 0.090 Uiso 0.46(3) 1 calc PR E 1
H67B H 0.4430 0.6131 -0.1369 0.090 Uiso 0.46(3) 1 calc PR E 1
H67C H 0.4017 0.5260 -0.1352 0.090 Uiso 0.46(3) 1 calc PR E 1
C65X C 0.3459(13) 0.5510(16) -0.0299(3) 0.0428(13) Uiso 0.54(3) 1 d PD E 2
C66X C 0.2820(12) 0.6272(12) -0.0545(8) 0.064(5) Uiso 0.54(3) 1 d PD E 2
H66D H 0.2490 0.6325 -0.0037 0.096 Uiso 0.54(3) 1 calc PR E 2
H66E H 0.2388 0.6161 -0.0839 0.096 Uiso 0.54(3) 1 calc PR E 2
H66F H 0.3172 0.6818 -0.0915 0.096 Uiso 0.54(3) 1 calc PR E 2
C67X C 0.4033(12) 0.5323(12) -0.1009(9) 0.059(4) Uiso 0.54(3) 1 d P E 2
H67D H 0.4405 0.4820 -0.0772 0.089 Uiso 0.54(3) 1 calc PR E 2
H67E H 0.4427 0.5839 -0.1389 0.089 Uiso 0.54(3) 1 calc PR E 2
H67F H 0.3637 0.5191 -0.1321 0.089 Uiso 0.54(3) 1 calc PR E 2
O10 O 0.1052(5) 0.4269(5) 0.4538(3) 0.0458(18) Uiso 0.641(14) 1 d PD F 1
C68 C 0.1065(6) 0.3789(5) 0.5273(4) 0.042(2) Uiso 0.641(14) 1 d PD F 1
C69 C 0.1778(11) 0.3094(10) 0.5498(11) 0.134(7) Uiso 0.641(14) 1 d PD F 1
H69A H 0.2226 0.3174 0.4991 0.201 Uiso 0.641(14) 1 calc PR F 1
H69B H 0.1484 0.2508 0.5736 0.201 Uiso 0.641(14) 1 calc PR F 1
H69C H 0.2080 0.3154 0.5912 0.201 Uiso 0.641(14) 1 calc PR F 1
C70 C 0.0313(7) 0.3751(10) 0.6003(7) 0.088(4) Uiso 0.641(14) 1 d PD F 1
H70A H -0.0108 0.4218 0.5793 0.132 Uiso 0.641(14) 1 calc PR F 1
H70B H 0.0578 0.3831 0.6428 0.132 Uiso 0.641(14) 1 calc PR F 1
H70C H -0.0015 0.3180 0.6254 0.132 Uiso 0.641(14) 1 calc PR F 1
O10X O 0.1295(10) 0.3952(11) 0.4651(9) 0.062(4) Uiso 0.359(14) 1 d PD F 2
C68X C 0.132(3) 0.370(2) 0.5397(10) 0.122(12) Uiso 0.359(14) 1 d PD F 2
C69X C 0.2278(19) 0.378(2) 0.5432(18) 0.118(10) Uiso 0.359(14) 1 d P F 2
H69D H 0.2631 0.4077 0.4859 0.177 Uiso 0.359(14) 1 calc PR F 2
H69E H 0.2510 0.3199 0.5709 0.177 Uiso 0.359(14) 1 calc PR F 2
H69F H 0.2331 0.4129 0.5749 0.177 Uiso 0.359(14) 1 calc PR F 2
C70X C 0.0695(14) 0.3238(14) 0.6172(12) 0.068(6) Uiso 0.359(14) 1 d P F 2
H70D H 0.0097 0.3195 0.6052 0.102 Uiso 0.359(14) 1 calc PR F 2
H70E H 0.0657 0.3558 0.6528 0.102 Uiso 0.359(14) 1 calc PR F 2
H70F H 0.0905 0.2647 0.6465 0.102 Uiso 0.359(14) 1 calc PR F 2
O11 O 0.6105(11) -0.0308(12) 0.3330(11) 0.296(7) Uiso 0.908(13) 1 d PD . .
C100 C 0.5962(12) -0.1083(12) 0.3813(13) 0.296(7) Uiso 0.908(13) 1 d PD . .
C101 C 0.5445(15) -0.1818(15) 0.3762(15) 0.296(7) Uiso 0.908(13) 1 d PD . .
H10H H 0.5032 -0.1562 0.3369 0.445 Uiso 0.908(13) 1 calc PR . .
H10I H 0.5098 -0.2186 0.4320 0.445 Uiso 0.908(13) 1 calc PR . .
H10J H 0.5876 -0.2176 0.3563 0.445 Uiso 0.908(13) 1 calc PR . .
C102 C 0.6559(16) -0.1268(16) 0.4465(15) 0.296(7) Uiso 0.908(13) 1 d PD . .
H10K H 0.6774 -0.0712 0.4438 0.445 Uiso 0.908(13) 1 calc PR . .
H10L H 0.7079 -0.1599 0.4347 0.445 Uiso 0.908(13) 1 calc PR . .
H10M H 0.6207 -0.1612 0.5029 0.445 Uiso 0.908(13) 1 calc PR . .

loop_
_atom_site_aniso_label
_atom_site_aniso_U_11
_atom_site_aniso_U_22
_atom_site_aniso_U_33
_atom_site_aniso_U_23
_atom_site_aniso_U_13
_atom_site_aniso_U_12
Rh1 0.0336(2) 0.0327(2) 0.02348(19) -0.01146(15) 0.00055(14) -0.00100(15)
Rh2 0.0301(2) 0.0303(2) 0.02318(19) -0.01091(14) -0.00012(14) -0.00135(14)
O1 0.0366(17) 0.0413(19) 0.0283(17) -0.0149(14) -0.0013(13) 0.0051(14)
O2 0.0403(18) 0.0369(18) 0.0316(17) -0.0147(14) 0.0033(14) -0.0084(14)
O3 0.0412(18) 0.0392(18) 0.0263(16) -0.0103(14) -0.0025(14) 0.0058(14)
O4 0.0381(17) 0.0337(17) 0.0282(16) -0.0133(14) -0.0005(13) -0.0047(13)
O5 0.0368(17) 0.0383(18) 0.0290(16) -0.0156(14) -0.0037(14) 0.0035(14)
O6 0.0405(18) 0.0309(16) 0.0300(16) -0.0142(13) -0.0008(14) -0.0050(13)
O7 0.0360(17) 0.0419(19) 0.0283(17) -0.0140(14) -0.0047(13) 0.0049(14)
O8 0.0389(18) 0.0371(18) 0.0302(17) -0.0152(14) -0.0016(14) -0.0063(14)
C1 0.034(2) 0.032(2) 0.032(2) -0.0111(19) -0.0008(19) -0.0042(19)
C17 0.034(2) 0.032(2) 0.032(2) -0.010(2) -0.004(2) 0.0017(19)
C33 0.037(3) 0.039(3) 0.034(3) -0.019(2) -0.006(2) 0.003(2)
C49 0.028(2) 0.038(3) 0.037(3) -0.021(2) -0.0059(19) 0.0050(19)

loop_
_atom_type_symbol
_atom_type_description
_atom_type_scat_dispersion_real
_atom_type_scat_dispersion_imag
_atom_type_scat_source
C C 0.0033 0.0016 'International Tables Vol C Tables 4.2.6.8 and 6.1.1.4'
H H 0.0000 0.0000 'International Tables Vol C Tables 4.2.6.8 and 6.1.1.4'
O O 0.0106 0.0060 'International Tables Vol C Tables 4.2.6.8 and 6.1.1.4'
Rh Rh -1.1178 0.9187 'International Tables Vol C Tables 4.2.6.8 and 6.1.1.4'

loop_
_geom_angle_atom_site_label_1
_geom_angle_atom_site_label_2
_geom_angle_atom_site_label_3
_geom_angle
O1 Rh1 O2 89.78(13)
O1 Rh1 O4 89.31(13)
O2 Rh1 O4 174.86(12)
O1 Rh1 O3 174.71(12)
O2 Rh1 O3 91.48(13)
O4 Rh1 O3 88.98(13)
O1 Rh1 O10X 98.2(4)
O2 Rh1 O10X 88.2(3)
O4 Rh1 O10X 97.0(3)
O3 Rh1 O10X 87.0(4)
O1 Rh1 O10 83.5(2)
O2 Rh1 O10 90.58(17)
O4 Rh1 O10 94.35(17)
O3 Rh1 O10 101.7(2)
O10X Rh1 O10 14.9(4)
O1 Rh1 Rh2 87.30(9)
O2 Rh1 Rh2 86.98(9)
O4 Rh1 Rh2 87.92(8)
O3 Rh1 Rh2 87.63(9)
O10X Rh1 Rh2 172.7(4)
O10 Rh1 Rh2 170.46(18)
O7 Rh2 O6 88.96(13)
O7 Rh2 O8 91.39(13)
O6 Rh2 O8 174.77(12)
O7 Rh2 O5 175.52(12)
O6 Rh2 O5 91.90(13)
O8 Rh2 O5 87.36(13)
O7 Rh2 O9 85.46(12)
O6 Rh2 O9 89.99(12)
O8 Rh2 O9 95.24(12)
O5 Rh2 O9 98.94(11)
O7 Rh2 Rh1 87.70(9)
O6 Rh2 Rh1 87.86(8)
O8 Rh2 Rh1 86.94(9)
O5 Rh2 Rh1 87.93(8)
O9 Rh2 Rh1 172.86(8)
C1 O1 Rh1 118.5(3)
C17 O2 Rh1 117.6(3)
C33 O3 Rh1 117.6(3)
C49 O4 Rh1 116.6(3)
C1 O5 Rh2 116.7(3)
C17 O6 Rh2 117.5(3)
C33 O7 Rh2 119.7(3)
C49 O8 Rh2 119.0(3)
O1 C1 O5 125.9(4)
O1 C1 C2X 115.3(6)
O5 C1 C2X 118.8(6)
O1 C1 C2 116.5(6)
O5 C1 C2 117.5(6)
C2X C1 C2 4.3(6)
C3 C2 C7 120.0
C3 C2 C1 120.2(6)
C7 C2 C1 119.7(6)
C2 C3 C4 120.0
C2 C3 C8 123.0(7)
C4 C3 C8 117.0(7)
C5 C4 C3 120.0
C4 C5 C6 120.0
C4 C5 C11 123.1(9)
C6 C5 C11 116.5(9)
C5 C6 C7 120.0
C6 C7 C2 120.0
C6 C7 C14 121.3(7)
C2 C7 C14 118.6(7)
C3X C2X C7X 120.0
C3X C2X C1 120.0(6)
C7X C2X C1 119.7(6)
C4X C3X C2X 120.0
C4X C3X C8X 118.5(7)
C2X C3X C8X 121.4(7)
C3X C4X C5X 120.0
C4X C5X C6X 120.0
C4X C5X C11X 121.1(8)
C6X C5X C11X 118.9(8)
C7X C6X C5X 120.0
C6X C7X C2X 120.0
C6X C7X C14X 118.4(6)
C2X C7X C14X 121.6(6)
C10 C8 C9 109.7(11)
C10 C8 C3 109.9(10)
C9 C8 C3 109.4(10)
C5 C11 C12 111.9(11)
C5 C11 C13 112.5(11)
C12 C11 C13 114.1(14)
C7 C14 C15 114.0(10)
C7 C14 C16 117.9(10)
C15 C14 C16 108.2(11)
C3X C8X C9X 113.7(10)
C3X C8X C10X 115.8(12)
C9X C8X C10X 109.5(11)
C13X C11X C12X 112.5(16)
C13X C11X C5X 109.3(13)
C12X C11X C5X 113.9(14)
C16X C14X C15X 112.0(9)
C16X C14X C7X 109.9(9)
C15X C14X C7X 111.2(8)
O6 C17 O2 125.4(4)
O6 C17 C18X 117.4(5)
O2 C17 C18X 117.0(4)
O6 C17 C18 116.0(5)
O2 C17 C18 118.5(4)
C18X C17 C18 9.1(4)
C19 C18 C23 120.0
C19 C18 C17 121.5(4)
C23 C18 C17 118.2(4)
C18 C19 C20 120.0
C18 C19 C24 122.4
C20 C19 C24 117.6
C21 C20 C19 120.0
C22 C21 C20 120.0
C22 C21 C27 121.8(7)
C20 C21 C27 118.1(7)
C21 C22 C23 120.0
C22 C23 C18 120.0
C22 C23 C30 116.5(6)
C18 C23 C30 123.4(6)
C25 C24 C26 111.6(10)
C25 C24 C19 110.7(7)
C26 C24 C19 109.2(7)
C19X C18X C23X 120.0
C19X C18X C17 119.3(4)
C23X C18X C17 120.7(4)
C18X C19X C20X 120.0
C18X C19X C24X 122.3
C20X C19X C24X 117.6
C19X C20X C21X 120.0
C22X C21X C20X 120.0
C22X C21X C27X 118.6(9)
C20X C21X C27X 121.4(9)
C23X C22X C21X 120.0
C22X C23X C18X 120.0
C22X C23X C30X 115.8(6)
C18X C23X C30X 124.2(6)
C26X C24X C25X 109.6(10)
C26X C24X C19X 114.2(8)
C25X C24X C19X 111.0(6)
C29 C27 C21 109.4(10)
C29 C27 C28 105.1(14)
C21 C27 C28 111.0(11)
C23 C30 C31 112.0(10)
C23 C30 C32 114.2(9)
C31 C30 C32 111.9(11)
C28X C27X C29X 105(2)
C28X C27X C21X 112.8(14)
C29X C27X C21X 113.8(16)
C23X C30X C31X 111.6(10)
C23X C30X C32X 115.8(11)
C31X C30X C32X 107.2(12)
O7 C33 O3 124.0(4)
O7 C33 C34 118.8(5)
O3 C33 C34 117.1(5)
O7 C33 C34X 113.5(6)
O3 C33 C34X 122.2(6)
C34 C33 C34X 10.4(6)
C35 C34 C39 120.0
C35 C34 C33 121.5(5)
C39 C34 C33 117.9(5)
C36 C35 C34 120.0
C36 C35 C40 120.4(6)
C34 C35 C40 119.6(6)
C37 C36 C35 120.0
C38 C37 C36 120.0
C38 C37 C43 120.1(7)
C36 C37 C43 119.9(7)
C37 C38 C39 120.0
C38 C39 C34 120.0
C38 C39 C46 120.2(6)
C34 C39 C46 119.7(6)
C35X C34X C39X 120.0
C35X C34X C33 118.9(6)
C39X C34X C33 121.0(6)
C34X C35X C36X 120.0
C34X C35X C40X 120.8(9)
C36X C35X C40X 119.2(9)
C37X C36X C35X 120.0
C36X C37X C38X 120.0
C36X C37X C43X 122.1(12)
C38X C37X C43X 117.9(13)
C37X C38X C39X 120.0
C38X C39X C34X 120.0
C38X C39X C46X 119.0(8)
C34X C39X C46X 121.0(8)
C42 C40 C41 111.6(11)
C42 C40 C35 112.6(10)
C41 C40 C35 110.7(9)
C44 C43 C45 111.8(15)
C44 C43 C37 108.9(13)
C45 C43 C37 114.7(12)
C39 C46 C47 118.7(13)
C39 C46 C48 114.8(11)
C47 C46 C48 107.0(14)
C35X C40X C41X 112.6(14)
C35X C40X C42X 115.6(14)
C41X C40X C42X 109.1(17)
C45X C43X C44X 125.6(19)
C45X C43X C37X 117.1(17)
C44X C43X C37X 110.8(13)
C39X C46X C47X 108.3(15)
C39X C46X C48X 106.8(11)
C47X C46X C48X 112.9(17)
O8 C49 O4 124.8(4)
O8 C49 C50X 119.3(6)
O4 C49 C50X 115.8(6)
O8 C49 C50 112.8(5)
O4 C49 C50 122.2(5)
C50X C49 C50 9.0(5)
C51 C50 C55 120.0
C51 C50 C49 119.0(6)
C55 C50 C49 120.5(6)
C50 C51 C52 120.0
C50 C51 C56 126.9(7)
C52 C51 C56 112.5(7)
C53 C52 C51 120.0
C52 C53 C54 120.0
C52 C53 C59 121.5(8)
C54 C53 C59 117.9(8)
C55 C54 C53 120.0
C54 C55 C50 120.0
C54 C55 C62 116.0(8)
C50 C55 C62 124.0(8)
C51X C50X C55X 120.0
C51X C50X C49 117.4(7)
C55X C50X C49 120.1(7)
C52X C51X C50X 120.0
C52X C51X C56X 119.4(8)
C50X C51X C56X 120.5(8)
C51X C52X C53X 120.0
C54X C53X C52X 120.0
C54X C53X C59X 118.7(11)
C52X C53X C59X 120.4(12)
C55X C54X C53X 120.0
C54X C55X C50X 120.0
C54X C55X C62X 116.1(10)
C50X C55X C62X 123.8(10)
C58 C56 C57 112.2(12)
C58 C56 C51 123.6(13)
C57 C56 C51 105.2(10)
C53 C59 C61 115.8(11)
C53 C59 C60 109.5(11)
C61 C59 C60 113.2(12)
C55 C62 C64 118.8(11)
C55 C62 C63 114.6(11)
C64 C62 C63 108.9(11)
C58X C56X C57X 106.1(14)
C58X C56X C51X 103.0(14)
C57X C56X C51X 113.9(13)
C53X C59X C61X 113.9(13)
C53X C59X C60X 117.3(15)
C61X C59X C60X 105.7(14)
C55X C62X C64X 103.6(11)
C55X C62X C63X 115.9(13)
C64X C62X C63X 108.1(13)
C65 O9 C65X 2(3)
C65 O9 Rh2 138.1(6)
C65X O9 Rh2 137.4(6)
O9 C65 C67 120.7(11)
O9 C65 C66 120.1(10)
C67 C65 C66 119.2(10)
O9 C65X C67X 121.6(11)
O9 C65X C66X 121.1(10)
C67X C65X C66X 117.2(8)
C68 O10 Rh1 135.7(6)
O10 C68 C70 122.9(9)
O10 C68 C69 120.6(9)
C70 C68 C69 115.9(9)
C68X O10X Rh1 153(2)
O10X C68X C70X 135(3)
O10X C68X C69X 106(3)
C70X C68X C69X 118.3(19)
O11 C100 C102 106.3(19)
O11 C100 C101 131(2)
C102 C100 C101 122.0(18)

loop_
_geom_bond_atom_site_label_1
_geom_bond_atom_site_label_2
_geom_bond_distance
Rh1 O1 2.034(3)
Rh1 O2 2.041(3)
Rh1 O4 2.044(3)
Rh1 O3 2.051(3)
Rh1 O10X 2.311(13)
Rh1 O10 2.330(6)
Rh1 Rh2 2.3700(5)
Rh2 O7 2.017(3)
Rh2 O6 2.028(3)
Rh2 O8 2.031(3)
Rh2 O5 2.042(3)
Rh2 O9 2.295(3)
O1 C1 1.259(5)
O2 C17 1.273(6)
O3 C33 1.281(5)
O4 C49 1.276(5)
O5 C1 1.272(5)
O6 C17 1.267(5)
O7 C33 1.271(5)
O8 C49 1.270(5)
C1 C2X 1.463(7)
C1 C2 1.534(7)
C2 C3 1.3900
C2 C7 1.3900
C3 C4 1.3900
C3 C8 1.542(12)
C4 C5 1.3900
C5 C6 1.3900
C5 C11 1.5002(11)
C6 C7 1.3900
C7 C14 1.5004(11)
C2X C3X 1.3900
C2X C7X 1.3900
C3X C4X 1.3900
C3X C8X 1.5003(11)
C4X C5X 1.3900
C5X C6X 1.3900
C5X C11X 1.522(14)
C6X C7X 1.3900
C7X C14X 1.551(13)
C8 C10 1.520(7)
C8 C9 1.520(7)
C11 C12 1.500(9)
C11 C13 1.501(9)
C14 C15 1.513(7)
C14 C16 1.513(7)
C8X C9X 1.520(7)
C8X C10X 1.520(7)
C11X C13X 1.500(9)
C11X C12X 1.500(9)
C14X C16X 1.513(7)
C14X C15X 1.513(7)
C17 C18X 1.480(7)
C17 C18 1.554(7)
C18 C19 1.3900
C18 C23 1.3900
C19 C20 1.3900
C19 C24 1.5524
C20 C21 1.3900
C21 C22 1.3900
C21 C27 1.5004(11)
C22 C23 1.3900
C23 C30 1.5003(11)
C24 C25 1.5004
C24 C26 1.5004
C18X C19X 1.3900
C18X C23X 1.3900
C19X C20X 1.3900
C19X C24X 1.5526
C20X C21X 1.3900
C21X C22X 1.3900
C21X C27X 1.5005(11)
C22X C23X 1.3900
C23X C30X 1.511(14)
C24X C26X 1.5004
C24X C25X 1.5004
C27 C29 1.5000(11)
C27 C28 1.55(2)
C30 C31 1.530(6)
C30 C32 1.530(6)
C27X C28X 1.50(3)
C27X C29X 1.5001(11)
C30X C31X 1.530(6)
C30X C32X 1.530(6)
C33 C34 1.453(7)
C33 C34X 1.5011(11)
C34 C35 1.3900
C34 C39 1.3900
C35 C36 1.3900
C35 C40 1.531(13)
C36 C37 1.3900
C37 C38 1.3900
C37 C43 1.547(12)
C38 C39 1.3900
C39 C46 1.5006(11)
C34X C35X 1.3900
C34X C39X 1.3900
C35X C36X 1.3900
C35X C40X 1.5001
C36X C37X 1.3900
C37X C38X 1.3900
C37X C43X 1.5001(11)
C38X C39X 1.3900
C39X C46X 1.4998(11)
C40 C42 1.521(6)
C40 C41 1.521(6)
C43 C44 1.477(9)
C43 C45 1.477(9)
C46 C47 1.531(7)
C46 C48 1.531(7)
C40X C41X 1.521(6)
C40X C42X 1.521(6)
C43X C45X 1.477(9)
C43X C44X 1.477(9)
C46X C47X 1.531(7)
C46X C48X 1.531(7)
C49 C50X 1.514(9)
C49 C50 1.522(8)
C50 C51 1.3900
C50 C55 1.3900
C51 C52 1.3900
C51 C56 1.5006(11)
C52 C53 1.3900
C53 C54 1.3900
C53 C59 1.5008(11)
C54 C55 1.3900
C55 C62 1.5008(11)
C50X C51X 1.3900
C50X C55X 1.3900
C51X C52X 1.3900
C51X C56X 1.607(15)
C52X C53X 1.3900
C53X C54X 1.3900
C53X C59X 1.5007(11)
C54X C55X 1.3900
C55X C62X 1.5006(11)
C56 C58 1.493(4)
C56 C57 1.494(4)
C59 C61 1.541(7)
C59 C60 1.541(7)
C62 C64 1.541(6)
C62 C63 1.541(6)
C56X C58X 1.493(4)
C56X C57X 1.493(4)
C59X C61X 1.541(7)
C59X C60X 1.541(7)
C62X C64X 1.541(6)
C62X C63X 1.541(6)
O9 C65 1.1999(11)
O9 C65X 1.2000(11)
C65 C67 1.4999(11)
C65 C66 1.5000(11)
C65X C67X 1.494(15)
C65X C66X 1.5000(11)
O10 C68 1.1995(11)
C68 C70 1.4995(11)
C68 C69 1.5002(11)
O10X C68X 1.1998(11)
C68X C70X 1.41(3)
C68X C69X 1.44(4)
O11 C100 1.2000(11)
C100 C102 1.4994(11)
C100 C101 1.4996(11)
